data_7204468
loop_
_publ_author_name
'Joanna Szczepkowska-Sztolcman'
'Andrzej Katrusiak'
'Hanna W\'ojtowicz-Rajchel'
'Krzysztof Golankiewicz'

_publ_section_title
;
 Reactions of \p-electron rich 1,2,4-triazines with organolithium
 nucleophiles
;
_journal_issue 22
_journal_name_full 'J. Chem. Soc., Perkin Trans. 1'
_journal_page_first 2549
_journal_page_last 2553
_journal_paper_doi 10.1039/b205058g
_journal_year 2002
_chemical_formula_sum 'C9 H7 N3 O'
_chemical_formula_weight 173.18
_chemical_name_systematic
; 
5-phenyl-1,2,4-triazin-3-one 
;
_space_group_IT_number 15
_symmetry_cell_setting monoclinic
_symmetry_space_group_name_Hall '-C 2yc'
_symmetry_space_group_name_H-M 'C 1 2/c 1'
_atom_sites_solution_hydrogens geom
_atom_sites_solution_primary direct
_atom_sites_solution_secondary difmap
_audit_creation_method SHELXL-97
_cell_angle_alpha 90.00
_cell_angle_beta 117.01(3)
_cell_angle_gamma 90.00
_cell_formula_units_Z 8
_cell_length_a 20.708(3)
_cell_length_b 6.9640(10)
_cell_length_c 12.305(2)
_cell_measurement_temperature 90(1)
_cell_volume 1581.0(6)
_computing_structure_refinement 'SHELXL-97 (Sheldrick, 1997)'
_computing_structure_solution 'SHELXS-97 (Sheldrick, 1990)'
_diffrn_ambient_temperature 293(2)
_diffrn_measured_fraction_theta_full 0.739
_diffrn_measured_fraction_theta_max 0.739
_diffrn_measurement_device_type 'kuma km4 ccd'
_diffrn_measurement_method 'omega scan'
_diffrn_radiation_monochromator graphite
_diffrn_radiation_source 'fine-focus sealed tube'
_diffrn_radiation_type MoK\a
_diffrn_radiation_wavelength 0.71073
_diffrn_reflns_av_R_equivalents 0.0196
_diffrn_reflns_av_sigmaI/netI 0.0417
_diffrn_reflns_limit_h_max 27
_diffrn_reflns_limit_h_min -24
_diffrn_reflns_limit_k_max 4
_diffrn_reflns_limit_k_min -9
_diffrn_reflns_limit_l_max 16
_diffrn_reflns_limit_l_min -16
_diffrn_reflns_number 2675
_diffrn_reflns_theta_full 29.16
_diffrn_reflns_theta_max 29.16
_diffrn_reflns_theta_min 3.37
_exptl_absorpt_coefficient_mu 0.101
_exptl_crystal_colour light-yellow
_exptl_crystal_density_diffrn 1.455
_exptl_crystal_density_method 'not measured'
_exptl_crystal_description plates
_exptl_crystal_F_000 720
_exptl_crystal_size_max 0.25
_exptl_crystal_size_mid 0.15
_exptl_crystal_size_min 0.02
_refine_diff_density_max 0.288
_refine_diff_density_min -0.253
_refine_diff_density_rms 0.046
_refine_ls_extinction_method none
_refine_ls_goodness_of_fit_ref 1.470
_refine_ls_hydrogen_treatment mixed
_refine_ls_matrix_type full
_refine_ls_number_parameters 141
_refine_ls_number_reflns 1579
_refine_ls_number_restraints 0
_refine_ls_restrained_S_all 1.470
_refine_ls_R_factor_all 0.0799
_refine_ls_R_factor_gt 0.0472
_refine_ls_shift/su_max 0.000
_refine_ls_shift/su_mean 0.000
_refine_ls_structure_factor_coef Fsqd
_refine_ls_weighting_details 'calc w=1/[\s^2^(Fo^2^)+(0.0100P)^2^+0.0000P] where P=(Fo^2^+2Fc^2^)/3'
_refine_ls_weighting_scheme calc
_refine_ls_wR_factor_gt 0.0632
_refine_ls_wR_factor_ref 0.0679
_reflns_number_gt 1059
_reflns_number_total 1579
_reflns_threshold_expression >2sigma(I)
_cod_data_source_file b205058g.txt
_cod_data_source_block compound_5
_cod_original_cell_volume 1581.0(4)
_cod_original_sg_symbol_H-M C2/c
_cod_database_code 7204468

loop_
_symmetry_equiv_pos_as_xyz
'x, y, z'
'x, -y, z+1/2'
'x+1/2, y+1/2, z'
'x+1/2, -y+1/2, z+1/2'
'-x, -y, -z'
'-x, y, -z-1/2'
'-x+1/2, -y+1/2, -z'
'-x+1/2, y+1/2, -z-1/2'

loop_
_atom_site_label
_atom_site_type_symbol
_atom_site_fract_x
_atom_site_fract_y
_atom_site_fract_z
_atom_site_U_iso_or_equiv
_atom_site_adp_type
_atom_site_occupancy
_atom_site_symmetry_multiplicity
_atom_site_calc_flag
_atom_site_refinement_flags
_atom_site_disorder_assembly
_atom_site_disorder_group
N1 N 0.06771(9) -0.1396(2) 0.06896(12) 0.0217(4) Uani 1 1 d . . .
N2 N 0.05440(8) -0.1165(2) 0.16534(12) 0.0184(4) Uani 1 1 d . . .
H2 H 0.0015(12) -0.106(3) 0.1494(16) 0.058(7) Uiso 1 1 d . . .
C3 C 0.10635(10) -0.1057(3) 0.28456(15) 0.0187(4) Uani 1 1 d . . .
O3 O 0.08833(7) -0.09960(18) 0.36780(10) 0.0255(3) Uani 1 1 d . . .
N4 N 0.17825(8) -0.1011(2) 0.30866(12) 0.0182(4) Uani 1 1 d . . .
C5 C 0.19304(10) -0.1205(2) 0.21651(15) 0.0167(4) Uani 1 1 d . . .
C6 C 0.13594(11) -0.1445(3) 0.09418(16) 0.0197(4) Uani 1 1 d . . .
H6 H 0.1459(10) -0.159(2) 0.0246(14) 0.025(5) Uiso 1 1 d . . .
C1' C 0.26946(10) -0.1185(2) 0.24076(14) 0.0160(4) Uani 1 1 d . . .
C2' C 0.32372(11) -0.1553(2) 0.35934(16) 0.0194(5) Uani 1 1 d . . .
H2' H 0.3077(10) -0.183(2) 0.4185(14) 0.021 Uiso 1 1 d . . .
C3' C 0.39587(11) -0.1548(3) 0.38470(17) 0.0226(5) Uani 1 1 d . . .
H3' H 0.4338(10) -0.179(2) 0.4684(14) 0.025 Uiso 1 1 d . . .
C4' C 0.41563(10) -0.1168(3) 0.29357(17) 0.0245(5) Uani 1 1 d . . .
H4' H 0.4673(10) -0.119(2) 0.3140(14) 0.027 Uiso 1 1 d . . .
C5' C 0.36255(11) -0.0788(3) 0.17547(17) 0.0230(5) Uani 1 1 d . . .
H5' H 0.3785(9) -0.054(2) 0.1121(14) 0.025 Uiso 1 1 d . . .
C6' C 0.28993(11) -0.0812(2) 0.14926(16) 0.0201(5) Uani 1 1 d . . .
H6' H 0.2520(9) -0.050(2) 0.0659(14) 0.022 Uiso 1 1 d . . .

loop_
_atom_site_aniso_label
_atom_site_aniso_U_11
_atom_site_aniso_U_22
_atom_site_aniso_U_33
_atom_site_aniso_U_23
_atom_site_aniso_U_13
_atom_site_aniso_U_12
N1 0.0222(9) 0.0240(9) 0.0198(8) -0.0010(7) 0.0102(7) 0.0012(7)
N2 0.0158(8) 0.0243(8) 0.0165(8) -0.0010(7) 0.0085(7) 0.0008(7)
C3 0.0205(10) 0.0163(9) 0.0174(9) 0.0004(8) 0.0070(8) -0.0003(8)
O3 0.0197(7) 0.0408(8) 0.0186(6) -0.0018(6) 0.0110(6) -0.0003(6)
N4 0.0169(8) 0.0187(8) 0.0190(8) 0.0003(7) 0.0081(7) 0.0000(7)
C5 0.0190(10) 0.0106(9) 0.0189(9) 0.0010(8) 0.0072(8) 0.0003(8)
C6 0.0216(11) 0.0194(10) 0.0186(9) 0.0003(8) 0.0097(9) 0.0025(8)
C1' 0.0180(10) 0.0110(9) 0.0183(9) -0.0005(8) 0.0076(8) 0.0017(8)
C2' 0.0226(11) 0.0179(10) 0.0211(10) -0.0004(8) 0.0129(9) -0.0005(8)
C3' 0.0180(10) 0.0231(11) 0.0238(10) -0.0010(9) 0.0070(9) 0.0012(8)
C4' 0.0184(10) 0.0228(10) 0.0345(11) -0.0020(10) 0.0139(10) 0.0003(9)
C5' 0.0269(11) 0.0198(10) 0.0287(11) -0.0010(9) 0.0182(10) -0.0001(8)
C6' 0.0232(11) 0.0167(10) 0.0203(9) 0.0001(8) 0.0098(9) 0.0011(8)

loop_
_atom_type_symbol
_atom_type_description
_atom_type_scat_dispersion_real
_atom_type_scat_dispersion_imag
_atom_type_scat_source
C C 0.0033 0.0016 'International Tables Vol C Tables 4.2.6.8 and 6.1.1.4'
H H 0.0000 0.0000 'International Tables Vol C Tables 4.2.6.8 and 6.1.1.4'
N N 0.0061 0.0033 'International Tables Vol C Tables 4.2.6.8 and 6.1.1.4'
O O 0.0106 0.0060 'International Tables Vol C Tables 4.2.6.8 and 6.1.1.4'

loop_
_geom_angle_atom_site_label_1
_geom_angle_atom_site_label_2
_geom_angle_atom_site_label_3
_geom_angle
_geom_angle_site_symmetry_1
_geom_angle_site_symmetry_3
_geom_angle_publ_flag
C6 N1 N2 115.35(15) . . ?
N1 N2 C3 125.10(17) . . ?
O3 C3 N2 120.09(18) . . ?
O3 C3 N4 121.44(15) . . ?
N2 C3 N4 118.46(17) . . ?
C5 N4 C3 117.74(15) . . ?
N4 C5 C6 120.88(18) . . ?
N4 C5 C1' 118.46(14) . . ?
C6 C5 C1' 120.66(16) . . ?
N1 C6 C5 122.20(19) . . ?
C6' C1' C2' 118.67(18) . . ?
C6' C1' C5 122.06(15) . . ?
C2' C1' C5 119.27(16) . . ?
C3' C2' C1' 120.53(18) . . ?
C2' C3' C4' 120.37(17) . . ?
C3' C4' C5' 119.92(19) . . ?
C6' C5' C4' 119.92(19) . . ?
C5' C6' C1' 120.58(17) . . ?

loop_
_geom_bond_atom_site_label_1
_geom_bond_atom_site_label_2
_geom_bond_distance
_geom_bond_site_symmetry_2
_geom_bond_publ_flag
N1 C6 1.302(2) . ?
N1 N2 1.344(2) . ?
N2 C3 1.372(2) . ?
C3 O3 1.240(2) . ?
C3 N4 1.380(2) . ?
N4 C5 1.309(2) . ?
C5 C6 1.440(2) . ?
C5 C1' 1.471(2) . ?
C1' C6' 1.396(3) . ?
C1' C2' 1.403(2) . ?
C2' C3' 1.381(3) . ?
C3' C4' 1.383(3) . ?
C4' C5' 1.392(3) . ?
C5' C6' 1.388(3) . ?

loop_
_geom_torsion_atom_site_label_1
_geom_torsion_atom_site_label_2
_geom_torsion_atom_site_label_3
_geom_torsion_atom_site_label_4
_geom_torsion
_geom_torsion_site_symmetry_1
_geom_torsion_site_symmetry_2
_geom_torsion_site_symmetry_3
_geom_torsion_site_symmetry_4
_geom_torsion_publ_flag
C6 N1 N2 C3 -2.6(3) . . . . ?
N1 N2 C3 O3 -174.24(16) . . . . ?
N1 N2 C3 N4 6.0(3) . . . . ?
O3 C3 N4 C5 175.70(17) . . . . ?
N2 C3 N4 C5 -4.6(3) . . . . ?
C3 N4 C5 C6 0.4(3) . . . . ?
C3 N4 C5 C1' -179.20(16) . . . . ?
N2 N1 C6 C5 -1.9(3) . . . . ?
N4 C5 C6 N1 3.0(3) . . . . ?
C1' C5 C6 N1 -177.34(18) . . . . ?
N4 C5 C1' C6' -160.61(15) . . . . ?
C6 C5 C1' C6' 19.7(3) . . . . ?
N4 C5 C1' C2' 19.5(3) . . . . ?
C6 C5 C1' C2' -160.19(15) . . . . ?
C6' C1' C2' C3' -0.1(3) . . . . ?
C5 C1' C2' C3' 179.84(17) . . . . ?
C1' C2' C3' C4' 0.4(3) . . . . ?
C2' C3' C4' C5' 0.0(3) . . . . ?
C3' C4' C5' C6' -0.7(3) . . . . ?
C4' C5' C6' C1' 1.0(3) . . . . ?
C2' C1' C6' C5' -0.6(3) . . . . ?
C5 C1' C6' C5' 179.44(18) . . . . ?

loop_
_cod_related_entry_id
_cod_related_entry_database
_cod_related_entry_code
1 ChemSpider 180488
